data_4321808
loop_
_publ_author_name
'Tianle Zhang'
'Marc Drouin'
'Pierre D. Harvey'

_publ_contact_author
;
Pierre D. Harvey
Department de chimie
Universite de Sherbrooke
2500 boul. Universite, Sherbrooke
Que., J1K 2R1
CANADA
;
_publ_contact_author_email pharvey@courrier.usherb.ca
_publ_contact_author_fax 819-821-8017
_publ_contact_author_phone 819-821-7092
_publ_section_title
;
 Preparation, Characterization, and Luminescence Properties of a
 58-Electron Linear Pt4 Cluster, [Pt4(dmb)4(PPh3)2]2+ (dmb =
 1,8-Diisocyano-p-menthane), and Its Diphosphine Polymers
;
_journal_name_full 'Inorganic Chemistry'
_journal_page_first 957
_journal_page_last 963
_journal_paper_doi 10.1021/ic9807947
_journal_volume 38
_journal_year 1999
_chemical_formula_sum 'C88 H112 Cl2 N10 O2 P2 Pt4'
_chemical_formula_weight 2255.08
_space_group_IT_number 2
_symmetry_cell_setting triclinic
_symmetry_space_group_name_Hall '-P 1'
_symmetry_space_group_name_H-M 'P -1'
_atom_sites_solution_hydrogens geom
_atom_sites_solution_primary direct
_atom_sites_solution_secondary difmap
_cell_angle_alpha 92.35(3)
_cell_angle_beta 91.655(15)
_cell_angle_gamma 90.28(5)
_cell_formula_units_Z 2
_cell_length_a 12.624(4)
_cell_length_b 14.24(2)
_cell_length_c 27.312(3)
_cell_measurement_temperature 293(2)
_cell_volume 4903(7)
_computing_structure_refinement 'SHELXL-97 (Sheldrick, 1997)'
_computing_structure_solution 'SHELXS-97 (Sheldrick, 1990)'
_diffrn_ambient_temperature 293(2)
_diffrn_measured_fraction_theta_full 0.991
_diffrn_measured_fraction_theta_max 0.991
_diffrn_radiation_monochromator graphite
_diffrn_radiation_source 'fine-focus sealed tube'
_diffrn_radiation_type CuKa
_diffrn_radiation_wavelength 1.54060
_diffrn_reflns_av_R_equivalents 0.0000
_diffrn_reflns_av_sigmaI/netI 0.0223
_diffrn_reflns_limit_h_max 14
_diffrn_reflns_limit_h_min -14
_diffrn_reflns_limit_k_max 16
_diffrn_reflns_limit_k_min 0
_diffrn_reflns_limit_l_max 31
_diffrn_reflns_limit_l_min -31
_diffrn_reflns_number 16528
_diffrn_reflns_theta_full 64.90
_diffrn_reflns_theta_max 64.90
_diffrn_reflns_theta_min 1.62
_exptl_absorpt_coefficient_mu 11.592
_exptl_crystal_density_diffrn 1.528
_exptl_crystal_density_method 'not measured'
_exptl_crystal_F_000 2204
_refine_diff_density_max 4.972
_refine_diff_density_min -2.593
_refine_diff_density_rms 0.306
_refine_ls_extinction_coef 0.00017(2)
_refine_ls_extinction_expression Fc^*^=kFc[1+0.001xFc^2^\l^3^/sin(2\q)]^-1/4^
_refine_ls_extinction_method SHELXL
_refine_ls_goodness_of_fit_ref 1.018
_refine_ls_hydrogen_treatment mixed
_refine_ls_matrix_type full
_refine_ls_number_parameters 839
_refine_ls_number_reflns 16528
_refine_ls_number_restraints 254
_refine_ls_restrained_S_all 1.014
_refine_ls_R_factor_all 0.0822
_refine_ls_R_factor_gt 0.0738
_refine_ls_shift/su_max 0.001
_refine_ls_shift/su_mean 0.000
_refine_ls_structure_factor_coef Fsqd
_refine_ls_weighting_details 'calc w=1/[\s^2^(Fo^2^)+(0.1503P)^2^+31.5692P] where P=(Fo^2^+2Fc^2^)/3'
_refine_ls_weighting_scheme calc
_refine_ls_wR_factor_gt 0.2097
_refine_ls_wR_factor_ref 0.2199
_reflns_number_gt 13719
_reflns_number_total 16528
_reflns_threshold_expression >2sigma(I)
_cod_data_source_file ic9807947.cif
_cod_data_source_block 1
_cod_database_code 4321808

loop_
_symmetry_equiv_pos_as_xyz
'x, y, z'
'-x, -y, -z'

loop_
_atom_site_label
_atom_site_type_symbol
_atom_site_fract_x
_atom_site_fract_y
_atom_site_fract_z
_atom_site_U_iso_or_equiv
_atom_site_adp_type
_atom_site_occupancy
_atom_site_symmetry_multiplicity
_atom_site_calc_flag
_atom_site_refinement_flags
_atom_site_disorder_assembly
_atom_site_disorder_group
Pt1 Pt 0.52722(3) 0.03713(3) 0.160862(14) 0.03819(15) Uani 1 1 d . . .
Pt2 Pt 0.51741(3) 0.18845(3) 0.220600(13) 0.03542(15) Uani 1 1 d . . .
Pt3 Pt 0.50214(3) 0.33098(3) 0.284968(13) 0.03486(15) Uani 1 1 d . . .
Pt4 Pt 0.47348(3) 0.48122(3) 0.344526(14) 0.03775(15) Uani 1 1 d . . .
Cl1 Cl 0.0059(3) 0.9954(3) 0.40750(13) 0.0784(9) Uani 1 1 d . . .
Cl2 Cl 0.9848(3) 0.5351(3) 0.10274(15) 0.0845(11) Uani 1 1 d . . .
P1 P 0.4372(2) 0.61784(19) 0.39143(9) 0.0443(6) Uani 1 1 d . . .
P2 P 0.5475(2) -0.1068(2) 0.11896(9) 0.0459(6) Uani 1 1 d . . .
N1 N 0.3032(7) 0.3827(7) 0.2232(3) 0.055(2) Uani 1 1 d . . .
N2 N 0.3084(7) 0.1024(7) 0.1225(3) 0.050(2) Uani 1 1 d . . .
N3 N 0.3579(7) 0.0799(6) 0.2803(3) 0.050(2) Uani 1 1 d . . .
N4 N 0.3001(8) 0.3486(7) 0.3832(4) 0.064(3) Uani 1 1 d . . .
N5 N 0.6957(7) 0.2531(6) 0.3419(3) 0.0445(19) Uani 1 1 d . . .
N6 N 0.7445(7) 0.0165(7) 0.2144(3) 0.052(2) Uani 1 1 d . . .
N7 N 0.6746(7) 0.5492(7) 0.2945(3) 0.054(2) Uani 1 1 d . . .
N8 N 0.6792(7) 0.3053(7) 0.1673(4) 0.059(3) Uani 1 1 d . . .
N9 N 0.9291(18) 0.5433(16) 0.4261(8) 0.156(7) Uiso 1 1 d . . .
N10 N 0.564(2) 0.0968(19) 0.4773(10) 0.191(10) Uiso 1 1 d . . .
O1 O 0.0342(12) 0.1356(10) 0.5009(5) 0.130(5) Uiso 1 1 d . . .
O2 O 0.9417(14) 0.2203(12) 0.0215(6) 0.156(6) Uiso 1 1 d . . .
C1 C 0.3790(8) 0.3636(7) 0.2458(3) 0.042(2) Uani 1 1 d . A .
C9 C 0.3892(8) 0.0791(7) 0.1374(3) 0.043(2) Uani 1 1 d . A .
C13 C 0.4192(8) 0.1208(6) 0.2584(3) 0.043(2) Uani 1 1 d . B .
C21 C 0.3633(9) 0.3980(8) 0.3669(4) 0.049(3) Uani 1 1 d . B .
C25 C 0.6225(8) 0.2826(7) 0.3200(3) 0.042(2) Uani 1 1 d . C .
C33 C 0.6622(8) 0.0282(7) 0.1954(4) 0.047(2) Uani 1 1 d . C .
C37 C 0.5973(9) 0.5227(8) 0.3118(4) 0.050(3) Uani 1 1 d . D .
C45 C 0.6168(8) 0.2633(7) 0.1870(4) 0.042(2) Uani 1 1 d . D .
C2 C 0.209(2) 0.4053(13) 0.1970(9) 0.0590(12) Uani 0.478(7) 1 d PD A 1
C8 C 0.209(2) 0.1399(13) 0.1043(8) 0.0590(12) Uani 0.478(7) 1 d PD A 1
C3 C 0.1271(16) 0.3279(13) 0.2049(7) 0.0590(12) Uani 0.478(7) 1 d PD A 1
H3A H 0.0598 0.3455 0.1900 0.071 Uiso 0.48 1 calc P A 1
H3B H 0.1170 0.3229 0.2398 0.071 Uiso 0.48 1 calc P A 1
C4 C 0.160(3) 0.2308(13) 0.1829(8) 0.0590(12) Uani 0.478(7) 1 d PD A 1
H4A H 0.2242 0.2102 0.1999 0.071 Uiso 0.48 1 calc P A 1
H4B H 0.1049 0.1851 0.1876 0.071 Uiso 0.48 1 calc P A 1
C5 C 0.1811(16) 0.2358(11) 0.1281(6) 0.0590(12) Uani 0.478(7) 1 d PD A 1
H5 H 0.1163 0.2581 0.1118 0.071 Uiso 0.48 1 calc P A 1
C6 C 0.270(2) 0.3099(15) 0.1216(10) 0.0590(12) Uani 0.478(7) 1 d PD A 1
H6A H 0.3344 0.2909 0.1388 0.071 Uiso 0.48 1 calc P A 1
H6B H 0.2853 0.3137 0.0871 0.071 Uiso 0.48 1 calc P A 1
C7 C 0.2348(17) 0.4070(12) 0.1423(7) 0.0590(12) Uani 0.478(7) 1 d PD A 1
H7A H 0.2906 0.4527 0.1379 0.071 Uiso 0.48 1 calc P A 1
H7B H 0.1724 0.4267 0.1240 0.071 Uiso 0.48 1 calc P A 1
C10 C 0.1679(18) 0.5027(13) 0.2152(8) 0.0590(12) Uani 0.478(7) 1 d PD A 1
H10A H 0.1487 0.5000 0.2488 0.089 Uiso 0.48 1 calc P A 1
H10B H 0.1070 0.5191 0.1956 0.089 Uiso 0.48 1 calc P A 1
H10C H 0.2224 0.5492 0.2123 0.089 Uiso 0.48 1 calc P A 1
C11 C 0.1253(17) 0.0635(14) 0.1138(9) 0.0590(12) Uani 0.478(7) 1 d PD A 1
H11A H 0.1434 0.0060 0.0965 0.089 Uiso 0.48 1 calc P A 1
H11B H 0.0568 0.0838 0.1025 0.089 Uiso 0.48 1 calc P A 1
H11C H 0.1239 0.0532 0.1483 0.089 Uiso 0.48 1 calc P A 1
C12 C 0.2166(19) 0.1444(18) 0.0482(7) 0.0590(12) Uani 0.478(7) 1 d PD A 1
H12A H 0.2693 0.1901 0.0407 0.089 Uiso 0.48 1 calc P A 1
H12B H 0.1493 0.1622 0.0344 0.089 Uiso 0.48 1 calc P A 1
H12C H 0.2361 0.0839 0.0347 0.089 Uiso 0.48 1 calc P A 1
C2' C 0.208(2) 0.1367(14) 0.1013(7) 0.0590(12) Uani 0.522(7) 1 d PD A 2
C8' C 0.208(2) 0.4006(13) 0.1956(8) 0.0590(12) Uani 0.522(7) 1 d PD A 2
C3' C 0.2293(16) 0.2323(12) 0.0794(6) 0.0590(12) Uani 0.522(7) 1 d PD A 2
H3'1 H 0.1655 0.2529 0.0624 0.071 Uiso 0.52 1 calc P A 2
H3'2 H 0.2842 0.2249 0.0554 0.071 Uiso 0.52 1 calc P A 2
C4' C 0.264(2) 0.3089(15) 0.1184(9) 0.0590(12) Uani 0.522(7) 1 d PD A 2
H4'1 H 0.2746 0.3681 0.1028 0.071 Uiso 0.52 1 calc P A 2
H4'2 H 0.3311 0.2913 0.1338 0.071 Uiso 0.52 1 calc P A 2
C5' C 0.1787(15) 0.3207(10) 0.1579(6) 0.0590(12) Uani 0.522(7) 1 d PD A 2
H5' H 0.1116 0.3368 0.1415 0.071 Uiso 0.52 1 calc P A 2
C6' C 0.165(3) 0.2249(13) 0.1814(7) 0.0590(12) Uani 0.522(7) 1 d PD A 2
H6'1 H 0.1136 0.2306 0.2071 0.071 Uiso 0.52 1 calc P A 2
H6'2 H 0.2318 0.2057 0.1960 0.071 Uiso 0.52 1 calc P A 2
C7' C 0.1262(15) 0.1494(13) 0.1421(6) 0.0590(12) Uani 0.522(7) 1 d PD A 2
H7'1 H 0.1158 0.0900 0.1575 0.071 Uiso 0.52 1 calc P A 2
H7'2 H 0.0588 0.1683 0.1279 0.071 Uiso 0.52 1 calc P A 2
C10' C 0.1633(16) 0.0639(13) 0.0617(7) 0.0590(12) Uani 0.522(7) 1 d PD A 2
H10D H 0.2144 0.0542 0.0367 0.089 Uiso 0.52 1 calc P A 2
H10E H 0.0988 0.0871 0.0474 0.089 Uiso 0.52 1 calc P A 2
H10F H 0.1495 0.0054 0.0767 0.089 Uiso 0.52 1 calc P A 2
C11' C 0.2294(17) 0.4930(12) 0.1698(8) 0.0590(12) Uani 0.522(7) 1 d PD A 2
H11D H 0.2827 0.4828 0.1458 0.089 Uiso 0.52 1 calc P A 2
H11E H 0.2535 0.5405 0.1936 0.089 Uiso 0.52 1 calc P A 2
H11F H 0.1652 0.5134 0.1539 0.089 Uiso 0.52 1 calc P A 2
C12' C 0.1218(16) 0.4146(17) 0.2340(7) 0.0590(12) Uani 0.522(7) 1 d PD A 2
H12D H 0.1415 0.4658 0.2564 0.089 Uiso 0.52 1 calc P A 2
H12E H 0.1144 0.3582 0.2518 0.089 Uiso 0.52 1 calc P A 2
H12F H 0.0556 0.4284 0.2178 0.089 Uiso 0.52 1 calc P A 2
C14 C 0.2754(16) 0.0368(12) 0.3084(6) 0.0671(15) Uani 0.658(8) 1 d PD B 1
C20 C 0.2215(16) 0.2913(11) 0.4038(6) 0.0671(15) Uani 0.658(8) 1 d PD B 1
C15 C 0.1743(13) 0.0942(10) 0.3011(6) 0.0671(15) Uani 0.658(8) 1 d PD B 1
H15A H 0.1159 0.0634 0.3164 0.081 Uiso 0.66 1 calc P B 1
H15B H 0.1572 0.0967 0.2663 0.081 Uiso 0.66 1 calc P B 1
C16 C 0.1873(17) 0.1958(11) 0.3234(5) 0.0671(15) Uani 0.658(8) 1 d PD B 1
H16A H 0.2423 0.2285 0.3066 0.081 Uiso 0.66 1 calc P B 1
H16B H 0.1215 0.2299 0.3190 0.081 Uiso 0.66 1 calc P B 1
C17 C 0.2168(12) 0.1929(10) 0.3783(5) 0.0671(15) Uani 0.658(8) 1 d PD B 1
H17 H 0.1616 0.1568 0.3938 0.081 Uiso 0.66 1 calc P B 1
C18 C 0.3224(13) 0.1396(12) 0.3847(6) 0.0671(15) Uani 0.658(8) 1 d PD B 1
H18A H 0.3784 0.1727 0.3689 0.081 Uiso 0.66 1 calc P B 1
H18B H 0.3413 0.1372 0.4193 0.081 Uiso 0.66 1 calc P B 1
C19 C 0.3116(14) 0.0386(10) 0.3621(5) 0.0671(15) Uani 0.658(8) 1 d PD B 1
H19A H 0.3795 0.0074 0.3649 0.081 Uiso 0.66 1 calc P B 1
H19B H 0.2610 0.0039 0.3805 0.081 Uiso 0.66 1 calc P B 1
C22 C 0.2615(15) -0.0650(11) 0.2869(6) 0.0671(15) Uani 0.658(8) 1 d PD B 1
H22A H 0.3261 -0.0990 0.2918 0.101 Uiso 0.66 1 calc P B 1
H22B H 0.2446 -0.0635 0.2524 0.101 Uiso 0.66 1 calc P B 1
H22C H 0.2050 -0.0955 0.3030 0.101 Uiso 0.66 1 calc P B 1
C23 C 0.1149(13) 0.3433(11) 0.3974(7) 0.0671(15) Uani 0.658(8) 1 d PD B 1
H23A H 0.0979 0.3479 0.3631 0.101 Uiso 0.66 1 calc P B 1
H23B H 0.1209 0.4052 0.4125 0.101 Uiso 0.66 1 calc P B 1
H23C H 0.0600 0.3090 0.4125 0.101 Uiso 0.66 1 calc P B 1
C24 C 0.2529(16) 0.2832(14) 0.4586(5) 0.0671(15) Uani 0.658(8) 1 d PD B 1
H24A H 0.2534 0.3446 0.4745 0.101 Uiso 0.66 1 calc P B 1
H24B H 0.3223 0.2562 0.4615 0.101 Uiso 0.66 1 calc P B 1
H24C H 0.2027 0.2438 0.4738 0.101 Uiso 0.66 1 calc P B 1
C14' C 0.235(3) 0.276(2) 0.4104(9) 0.0671(15) Uani 0.342(8) 1 d PD B 2
C20' C 0.290(2) 0.034(2) 0.3089(10) 0.0671(15) Uani 0.342(8) 1 d PD B 2
C15' C 0.304(2) 0.1951(19) 0.4275(8) 0.0671(15) Uani 0.342(8) 1 d PD B 2
H15C H 0.2636 0.1546 0.4477 0.081 Uiso 0.34 1 calc P B 2
H15D H 0.3641 0.2200 0.4472 0.081 Uiso 0.34 1 calc P B 2
C16' C 0.3451(19) 0.137(2) 0.3826(10) 0.0671(15) Uani 0.342(8) 1 d PD B 2
H16C H 0.3871 0.0850 0.3936 0.081 Uiso 0.34 1 calc P B 2
H16D H 0.3899 0.1767 0.3636 0.081 Uiso 0.34 1 calc P B 2
C17' C 0.250(2) 0.1002(16) 0.3502(8) 0.0671(15) Uani 0.342(8) 1 d PD B 2
H17' H 0.2029 0.0643 0.3706 0.081 Uiso 0.34 1 calc P B 2
C18' C 0.187(3) 0.184(2) 0.3303(9) 0.0671(15) Uani 0.342(8) 1 d PD B 2
H18C H 0.2320 0.2186 0.3092 0.081 Uiso 0.34 1 calc P B 2
H18D H 0.1267 0.1599 0.3106 0.081 Uiso 0.34 1 calc P B 2
C19' C 0.148(2) 0.2502(19) 0.3715(9) 0.0671(15) Uani 0.342(8) 1 d PD B 2
H19C H 0.0892 0.2204 0.3873 0.081 Uiso 0.34 1 calc P B 2
H19D H 0.1211 0.3072 0.3573 0.081 Uiso 0.34 1 calc P B 2
C22' C 0.188(3) 0.332(2) 0.4543(9) 0.0671(15) Uani 0.342(8) 1 d PD B 2
H22D H 0.1487 0.3840 0.4427 0.101 Uiso 0.34 1 calc P B 2
H22E H 0.2451 0.3542 0.4759 0.101 Uiso 0.34 1 calc P B 2
H22F H 0.1428 0.2913 0.4716 0.101 Uiso 0.34 1 calc P B 2
C23' C 0.349(3) -0.0508(19) 0.3309(12) 0.0671(15) Uani 0.342(8) 1 d PD B 2
H23D H 0.4089 -0.0283 0.3505 0.101 Uiso 0.34 1 calc P B 2
H23E H 0.3728 -0.0920 0.3048 0.101 Uiso 0.34 1 calc P B 2
H23F H 0.3018 -0.0845 0.3510 0.101 Uiso 0.34 1 calc P B 2
C24' C 0.199(3) -0.016(3) 0.2799(11) 0.0671(15) Uani 0.342(8) 1 d PD B 2
H24D H 0.1558 0.0293 0.2639 0.101 Uiso 0.34 1 calc P B 2
H24E H 0.1569 -0.0505 0.3018 0.101 Uiso 0.34 1 calc P B 2
H24F H 0.2279 -0.0590 0.2557 0.101 Uiso 0.34 1 calc P B 2
C26 C 0.7846(14) 0.2014(10) 0.3637(5) 0.0541(11) Uani 0.697(8) 1 d PD C 1
C32 C 0.8418(15) -0.0043(10) 0.2395(5) 0.0541(11) Uani 0.697(8) 1 d PD C 1
C27 C 0.8823(11) 0.2110(10) 0.3311(5) 0.0541(11) Uani 0.697(8) 1 d PD C 1
H27A H 0.8962 0.2771 0.3264 0.065 Uiso 0.70 1 calc P C 1
H27B H 0.9440 0.1852 0.3477 0.065 Uiso 0.70 1 calc P C 1
C28 C 0.8657(17) 0.1602(10) 0.2811(5) 0.0541(11) Uani 0.697(8) 1 d PD C 1
H28A H 0.9279 0.1684 0.2617 0.065 Uiso 0.70 1 calc P C 1
H28B H 0.8056 0.1872 0.2639 0.065 Uiso 0.70 1 calc P C 1
C29 C 0.8456(11) 0.0546(9) 0.2874(4) 0.0541(11) Uani 0.697(8) 1 d PD C 1
H29 H 0.9040 0.0310 0.3077 0.065 Uiso 0.70 1 calc P C 1
C30 C 0.7425(12) 0.0454(11) 0.3165(5) 0.0541(11) Uani 0.697(8) 1 d PD C 1
H30A H 0.6839 0.0720 0.2981 0.065 Uiso 0.70 1 calc P C 1
H30B H 0.7270 -0.0206 0.3205 0.065 Uiso 0.70 1 calc P C 1
C31 C 0.7536(12) 0.0963(9) 0.3672(4) 0.0541(11) Uani 0.697(8) 1 d PD C 1
H31A H 0.8072 0.0651 0.3867 0.065 Uiso 0.70 1 calc P C 1
H31B H 0.6870 0.0920 0.3838 0.065 Uiso 0.70 1 calc P C 1
C34 C 0.8108(12) 0.2433(11) 0.4153(5) 0.0541(11) Uani 0.697(8) 1 d PD C 1
H34A H 0.7490 0.2404 0.4349 0.081 Uiso 0.70 1 calc P C 1
H34B H 0.8327 0.3076 0.4132 0.081 Uiso 0.70 1 calc P C 1
H34C H 0.8669 0.2080 0.4301 0.081 Uiso 0.70 1 calc P C 1
C35 C 0.9324(11) 0.0173(11) 0.2053(5) 0.0541(11) Uani 0.697(8) 1 d PD C 1
H35A H 0.9249 -0.0215 0.1758 0.081 Uiso 0.70 1 calc P C 1
H35B H 0.9991 0.0046 0.2214 0.081 Uiso 0.70 1 calc P C 1
H35C H 0.9298 0.0823 0.1973 0.081 Uiso 0.70 1 calc P C 1
C36 C 0.8387(12) -0.1105(9) 0.2494(5) 0.0541(11) Uani 0.697(8) 1 d PD C 1
H36A H 0.8295 -0.1458 0.2188 0.081 Uiso 0.70 1 calc P C 1
H36B H 0.7807 -0.1233 0.2701 0.081 Uiso 0.70 1 calc P C 1
H36C H 0.9040 -0.1282 0.2653 0.081 Uiso 0.70 1 calc P C 1
C26' C 0.837(3) -0.0010(17) 0.2459(10) 0.0541(11) Uani 0.303(8) 1 d PD C 2
C32' C 0.790(3) 0.2198(17) 0.3627(9) 0.0541(11) Uani 0.303(8) 1 d PD C 2
C27' C 0.808(2) -0.0292(15) 0.2976(9) 0.0541(11) Uani 0.303(8) 1 d PD C 2
H27C H 0.8707 -0.0498 0.3151 0.065 Uiso 0.30 1 calc P C 2
H27D H 0.7580 -0.0816 0.2949 0.065 Uiso 0.30 1 calc P C 2
C28' C 0.757(2) 0.0532(17) 0.3269(10) 0.0541(11) Uani 0.303(8) 1 d PD C 2
H28C H 0.7425 0.0340 0.3597 0.065 Uiso 0.30 1 calc P C 2
H28D H 0.6909 0.0704 0.3111 0.065 Uiso 0.30 1 calc P C 2
C29' C 0.833(2) 0.1395(15) 0.3302(8) 0.0541(11) Uani 0.303(8) 1 d PD C 2
H29' H 0.9000 0.1192 0.3455 0.065 Uiso 0.30 1 calc P C 2
C30' C 0.858(4) 0.1693(16) 0.2786(10) 0.0541(11) Uani 0.303(8) 1 d PD C 2
H30C H 0.9069 0.2221 0.2807 0.065 Uiso 0.30 1 calc P C 2
H30D H 0.7932 0.1895 0.2622 0.065 Uiso 0.30 1 calc P C 2
C31' C 0.907(2) 0.0874(16) 0.2480(9) 0.0541(11) Uani 0.303(8) 1 d PD C 2
H31C H 0.9177 0.1072 0.2150 0.065 Uiso 0.30 1 calc P C 2
H31D H 0.9759 0.0724 0.2623 0.065 Uiso 0.30 1 calc P C 2
C34' C 0.892(3) -0.0837(18) 0.2187(10) 0.0541(11) Uani 0.303(8) 1 d PD C 2
H34D H 0.9097 -0.0657 0.1864 0.081 Uiso 0.30 1 calc P C 2
H34E H 0.8458 -0.1373 0.2163 0.081 Uiso 0.30 1 calc P C 2
H34F H 0.9562 -0.0994 0.2365 0.081 Uiso 0.30 1 calc P C 2
C35' C 0.763(3) 0.189(2) 0.4140(9) 0.0541(11) Uani 0.303(8) 1 d PD C 2
H35D H 0.7341 0.2409 0.4325 0.081 Uiso 0.30 1 calc P C 2
H35E H 0.8257 0.1670 0.4304 0.081 Uiso 0.30 1 calc P C 2
H35F H 0.7114 0.1387 0.4111 0.081 Uiso 0.30 1 calc P C 2
C36' C 0.868(3) 0.3047(17) 0.3663(11) 0.0541(11) Uani 0.303(8) 1 d PD C 2
H36D H 0.8820 0.3250 0.3340 0.081 Uiso 0.30 1 calc P C 2
H36E H 0.9335 0.2861 0.3819 0.081 Uiso 0.30 1 calc P C 2
H36F H 0.8377 0.3554 0.3853 0.081 Uiso 0.30 1 calc P C 2
C38 C 0.7718(18) 0.5782(11) 0.2706(6) 0.0597(12) Uani 0.625(8) 1 d PD D 1
C44 C 0.7711(16) 0.3578(12) 0.1502(6) 0.0597(12) Uani 0.625(8) 1 d PD D 1
C39 C 0.7450(13) 0.6038(10) 0.2180(5) 0.0597(12) Uani 0.625(8) 1 d PD D 1
H39A H 0.8070 0.6311 0.2038 0.072 Uiso 0.62 1 calc P D 1
H39B H 0.6895 0.6506 0.2181 0.072 Uiso 0.62 1 calc P D 1
C40 C 0.7077(14) 0.5166(11) 0.1857(6) 0.0597(12) Uani 0.625(8) 1 d PD D 1
H40A H 0.6435 0.4907 0.1986 0.072 Uiso 0.62 1 calc P D 1
H40B H 0.6922 0.5351 0.1525 0.072 Uiso 0.62 1 calc P D 1
C41 C 0.7963(13) 0.4417(9) 0.1857(4) 0.0597(12) Uani 0.625(8) 1 d PD D 1
H41 H 0.8610 0.4717 0.1746 0.072 Uiso 0.62 1 calc P D 1
C42 C 0.818(2) 0.4118(11) 0.2383(5) 0.0597(12) Uani 0.625(8) 1 d PD D 1
H42A H 0.8731 0.3645 0.2385 0.072 Uiso 0.62 1 calc P D 1
H42B H 0.7544 0.3844 0.2509 0.072 Uiso 0.62 1 calc P D 1
C43 C 0.8534(13) 0.4973(10) 0.2715(5) 0.0597(12) Uani 0.625(8) 1 d PD D 1
H43A H 0.9210 0.5203 0.2608 0.072 Uiso 0.62 1 calc P D 1
H43B H 0.8632 0.4776 0.3049 0.072 Uiso 0.62 1 calc P D 1
C46 C 0.8140(14) 0.6658(11) 0.3007(6) 0.0597(12) Uani 0.625(8) 1 d PD D 1
H46A H 0.8281 0.6495 0.3340 0.090 Uiso 0.62 1 calc P D 1
H46B H 0.7620 0.7147 0.2999 0.090 Uiso 0.62 1 calc P D 1
H46C H 0.8782 0.6875 0.2868 0.090 Uiso 0.62 1 calc P D 1
C47 C 0.7351(13) 0.3872(13) 0.0989(5) 0.0597(12) Uani 0.625(8) 1 d PD D 1
H47A H 0.6778 0.4309 0.1018 0.090 Uiso 0.62 1 calc P D 1
H47B H 0.7117 0.3327 0.0797 0.090 Uiso 0.62 1 calc P D 1
H47C H 0.7932 0.4163 0.0833 0.090 Uiso 0.62 1 calc P D 1
C48 C 0.8666(13) 0.2893(11) 0.1463(6) 0.0597(12) Uani 0.625(8) 1 d PD D 1
H48A H 0.8867 0.2693 0.1784 0.090 Uiso 0.62 1 calc P D 1
H48B H 0.9253 0.3208 0.1324 0.090 Uiso 0.62 1 calc P D 1
H48C H 0.8466 0.2355 0.1257 0.090 Uiso 0.62 1 calc P D 1
C38' C 0.758(2) 0.3706(18) 0.1481(8) 0.0597(12) Uani 0.375(8) 1 d PD D 2
C44' C 0.773(3) 0.5759(16) 0.2750(8) 0.0597(12) Uani 0.375(8) 1 d PD D 2
C39' C 0.8505(18) 0.3668(16) 0.1859(7) 0.0597(12) Uani 0.375(8) 1 d PD D 2
H39C H 0.9126 0.3961 0.1728 0.072 Uiso 0.38 1 calc P D 2
H39D H 0.8674 0.3016 0.1915 0.072 Uiso 0.38 1 calc P D 2
C40' C 0.824(3) 0.4172(18) 0.2352(8) 0.0597(12) Uani 0.375(8) 1 d PD D 2
H40C H 0.7668 0.3839 0.2502 0.072 Uiso 0.38 1 calc P D 2
H40D H 0.8854 0.4167 0.2573 0.072 Uiso 0.38 1 calc P D 2
C41' C 0.7905(19) 0.5197(14) 0.2270(7) 0.0597(12) Uani 0.375(8) 1 d PD D 2
H41' H 0.8482 0.5503 0.2103 0.072 Uiso 0.38 1 calc P D 2
C42' C 0.6915(19) 0.5194(19) 0.1924(8) 0.0597(12) Uani 0.375(8) 1 d PD D 2
H42C H 0.6340 0.4863 0.2072 0.072 Uiso 0.38 1 calc P D 2
H42D H 0.6692 0.5835 0.1876 0.072 Uiso 0.38 1 calc P D 2
C43' C 0.7163(19) 0.4710(16) 0.1425(7) 0.0597(12) Uani 0.375(8) 1 d PD D 2
H43C H 0.6524 0.4685 0.1219 0.072 Uiso 0.38 1 calc P D 2
H43D H 0.7686 0.5080 0.1263 0.072 Uiso 0.38 1 calc P D 2
C46' C 0.792(2) 0.3275(19) 0.0979(8) 0.0597(12) Uani 0.375(8) 1 d PD D 2
H46D H 0.8201 0.2658 0.1022 0.090 Uiso 0.38 1 calc P D 2
H46E H 0.8448 0.3667 0.0845 0.090 Uiso 0.38 1 calc P D 2
H46F H 0.7311 0.3233 0.0758 0.090 Uiso 0.38 1 calc P D 2
C47' C 0.864(2) 0.5582(19) 0.3130(8) 0.0597(12) Uani 0.375(8) 1 d PD D 2
H47D H 0.8549 0.5977 0.3419 0.090 Uiso 0.38 1 calc P D 2
H47E H 0.9310 0.5726 0.2990 0.090 Uiso 0.38 1 calc P D 2
H47F H 0.8632 0.4935 0.3216 0.090 Uiso 0.38 1 calc P D 2
C48' C 0.762(2) 0.6819(14) 0.2669(10) 0.0597(12) Uani 0.375(8) 1 d PD D 2
H48D H 0.7557 0.7152 0.2980 0.090 Uiso 0.38 1 calc P D 2
H48E H 0.7001 0.6927 0.2468 0.090 Uiso 0.38 1 calc P D 2
H48F H 0.8237 0.7040 0.2510 0.090 Uiso 0.38 1 calc P D 2
C85 C 1.0559 0.6458 0.4801 0.108 Uiso 1 1 d . . .
H85A H 1.1268 0.6404 0.4684 0.162 Uiso 1 1 calc . . .
H85B H 1.0547 0.6268 0.5134 0.162 Uiso 1 1 calc . . .
H85C H 1.0331 0.7098 0.4786 0.162 Uiso 1 1 calc . . .
C86 C 0.9866(15) 0.5867(13) 0.4502(7) 0.100(5) Uiso 1 1 d . . .
C88 C 0.645(3) 0.060(2) 0.4916(12) 0.177(11) Uiso 1 1 d . . .
C87 C 0.741(3) 0.019(2) 0.5081(12) 0.192(13) Uiso 1 1 d . . .
H87A H 0.7667 -0.0230 0.4829 0.288 Uiso 1 1 calc . . .
H87B H 0.7285 -0.0152 0.5370 0.288 Uiso 1 1 calc . . .
H87C H 0.7921 0.0679 0.5156 0.288 Uiso 1 1 calc . . .
C49 C 0.3170(9) 0.6728(7) 0.3725(4) 0.051(2) Uani 1 1 d DU . .
C50 C 0.2657(11) 0.6447(9) 0.3282(5) 0.071(3) Uani 1 1 d DU . .
H50 H 0.2962 0.5990 0.3078 0.086 Uiso 1 1 calc . . .
C51 C 0.1669(13) 0.6853(11) 0.3139(7) 0.102(5) Uani 1 1 d DU . .
H51 H 0.1332 0.6667 0.2843 0.122 Uiso 1 1 calc . . .
C52 C 0.1224(13) 0.7520(10) 0.3443(8) 0.092(4) Uani 1 1 d DU . .
H52 H 0.0578 0.7780 0.3350 0.110 Uiso 1 1 calc . . .
C53 C 0.1703(11) 0.7821(10) 0.3885(6) 0.078(4) Uani 1 1 d DU . .
H53 H 0.1377 0.8274 0.4084 0.093 Uiso 1 1 calc . . .
C54 C 0.2651(11) 0.7455(9) 0.4030(5) 0.066(3) Uani 1 1 d DU . .
H54 H 0.2973 0.7666 0.4325 0.079 Uiso 1 1 calc . . .
C55 C 0.4144(9) 0.6044(8) 0.4562(4) 0.055(3) Uani 1 1 d D . .
C56 C 0.4660(10) 0.6623(9) 0.4937(4) 0.071(4) Uani 1 1 d D . .
H56 H 0.5156 0.7069 0.4854 0.086 Uiso 1 1 calc . . .
C57 C 0.4427(11) 0.6523(11) 0.5415(4) 0.073(4) Uani 1 1 d D . .
H57 H 0.4766 0.6900 0.5658 0.088 Uiso 1 1 calc . . .
C58 C 0.3679(12) 0.5856(10) 0.5542(4) 0.069(4) Uani 1 1 d D . .
H58 H 0.3530 0.5782 0.5870 0.082 Uiso 1 1 calc . . .
C59 C 0.3169(13) 0.5315(9) 0.5189(4) 0.072(4) Uani 1 1 d D . .
H59 H 0.2644 0.4892 0.5270 0.087 Uiso 1 1 calc . . .
C60 C 0.3440(12) 0.5401(8) 0.4705(4) 0.067(4) Uani 1 1 d D . .
H60 H 0.3122 0.4997 0.4467 0.081 Uiso 1 1 calc . . .
C61 C 0.5393(10) 0.7088(8) 0.3922(4) 0.054(2) Uani 1 1 d DU . .
C62 C 0.5170(11) 0.8014(9) 0.3805(5) 0.070(3) Uani 1 1 d DU . .
H62 H 0.4488 0.8191 0.3712 0.084 Uiso 1 1 calc . . .
C63 C 0.6014(14) 0.8676(10) 0.3835(6) 0.097(5) Uani 1 1 d DU . .
H63 H 0.5894 0.9293 0.3749 0.116 Uiso 1 1 calc . . .
C64 C 0.7024(12) 0.8405(10) 0.3993(6) 0.081(4) Uani 1 1 d DU . .
H64 H 0.7562 0.8852 0.4033 0.097 Uiso 1 1 calc . . .
C65 C 0.7226(10) 0.7491(10) 0.4089(5) 0.071(3) Uani 1 1 d DU . .
H65 H 0.7907 0.7310 0.4182 0.085 Uiso 1 1 calc . . .
C66 C 0.6413(10) 0.6831(8) 0.4049(4) 0.058(3) Uani 1 1 d DU . .
H66 H 0.6558 0.6206 0.4108 0.069 Uiso 1 1 calc . . .
C67 C 0.5055(9) -0.2047(8) 0.1553(4) 0.052(2) Uani 1 1 d DU . .
C68 C 0.5011(8) -0.1937(9) 0.2052(4) 0.058(3) Uani 1 1 d DU . .
H68 H 0.5167 -0.1352 0.2202 0.069 Uiso 1 1 calc . . .
C69 C 0.4736(11) -0.2683(10) 0.2342(5) 0.074(4) Uani 1 1 d DU . .
H69 H 0.4700 -0.2590 0.2680 0.089 Uiso 1 1 calc . . .
C70 C 0.4519(12) -0.3555(10) 0.2127(5) 0.076(3) Uani 1 1 d DU . .
H70 H 0.4364 -0.4063 0.2317 0.091 Uiso 1 1 calc . . .
C71 C 0.4535(13) -0.3660(10) 0.1621(5) 0.079(4) Uani 1 1 d DU . .
H71 H 0.4349 -0.4239 0.1472 0.094 Uiso 1 1 calc . . .
C72 C 0.4810(11) -0.2954(9) 0.1336(5) 0.065(3) Uani 1 1 d DU . .
H72 H 0.4840 -0.3057 0.0999 0.077 Uiso 1 1 calc . . .
C73 C 0.4773(9) -0.1267(7) 0.0620(4) 0.050(2) Uani 1 1 d DU . .
C74 C 0.5310(12) -0.1462(10) 0.0175(4) 0.085(5) Uani 1 1 d DU . .
H74 H 0.6044 -0.1517 0.0176 0.103 Uiso 1 1 calc . . .
C75 C 0.4701(17) -0.1570(12) -0.0267(5) 0.112(6) Uani 1 1 d DU . .
H75 H 0.5049 -0.1688 -0.0558 0.135 Uiso 1 1 calc . . .
C76 C 0.3641(16) -0.1509(10) -0.0280(6) 0.097(5) Uani 1 1 d DU . .
H76 H 0.3262 -0.1617 -0.0574 0.117 Uiso 1 1 calc . . .
C77 C 0.3140(14) -0.1297(12) 0.0126(7) 0.102(5) Uani 1 1 d DU . .
H77 H 0.2411 -0.1207 0.0111 0.122 Uiso 1 1 calc . . .
C78 C 0.3693(11) -0.1203(11) 0.0586(5) 0.082(4) Uani 1 1 d DU . .
H78 H 0.3314 -0.1096 0.0869 0.099 Uiso 1 1 calc . . .
C79 C 0.6842(8) -0.1318(8) 0.1058(3) 0.048(2) Uani 1 1 d DU . .
C80 C 0.7352(11) -0.2162(10) 0.1107(4) 0.070(3) Uani 1 1 d DU . .
H80 H 0.6962 -0.2652 0.1228 0.084 Uiso 1 1 calc . . .
C81 C 0.8374(13) -0.2347(13) 0.0994(5) 0.088(4) Uani 1 1 d DU . .
H81 H 0.8676 -0.2934 0.1036 0.106 Uiso 1 1 calc . . .
C82 C 0.8932(11) -0.1613(14) 0.0815(5) 0.088(4) Uani 1 1 d DU . .
H82 H 0.9632 -0.1708 0.0729 0.105 Uiso 1 1 calc . . .
C83 C 0.8497(10) -0.0758(12) 0.0759(4) 0.073(3) Uani 1 1 d DU . .
H83 H 0.8893 -0.0272 0.0637 0.088 Uiso 1 1 calc . . .
C84 C 0.7452(9) -0.0615(10) 0.0885(4) 0.060(3) Uani 1 1 d DU . .
H84 H 0.7158 -0.0023 0.0851 0.072 Uiso 1 1 calc . . .

loop_
_atom_site_aniso_label
_atom_site_aniso_U_11
_atom_site_aniso_U_22
_atom_site_aniso_U_33
_atom_site_aniso_U_23
_atom_site_aniso_U_13
_atom_site_aniso_U_12
Pt1 0.0353(2) 0.0493(3) 0.0293(2) -0.00757(18) 0.00424(16) -0.00675(18)
Pt2 0.0330(2) 0.0433(3) 0.0295(2) -0.00502(17) 0.00400(17) -0.01110(17)
Pt3 0.0346(2) 0.0425(3) 0.0270(2) -0.00403(17) 0.00309(16) -0.01042(17)
Pt4 0.0421(3) 0.0430(3) 0.0281(2) -0.00352(17) 0.00829(17) -0.00965(18)
Cl1 0.077(2) 0.095(2) 0.066(2) 0.0191(17) 0.0110(16) 0.0178(18)
Cl2 0.0608(19) 0.091(2) 0.105(3) 0.035(2) 0.0135(18) -0.0147(17)
P1 0.0561(16) 0.0470(14) 0.0303(12) -0.0019(10) 0.0147(11) -0.0054(12)
P2 0.0529(15) 0.0577(16) 0.0260(12) -0.0100(11) 0.0002(10) -0.0004(12)
N1 0.040(5) 0.077(7) 0.048(5) 0.001(5) -0.007(4) -0.007(4)
N2 0.045(5) 0.073(6) 0.033(4) -0.003(4) 0.000(4) 0.001(4)
N3 0.054(5) 0.052(5) 0.044(5) 0.000(4) 0.014(4) -0.017(4)
N4 0.055(6) 0.067(6) 0.068(6) -0.018(5) 0.026(5) -0.034(5)
N5 0.042(5) 0.050(5) 0.041(4) -0.007(4) -0.003(4) -0.002(4)
N6 0.042(5) 0.066(6) 0.047(5) -0.015(4) -0.001(4) -0.003(4)
N7 0.044(5) 0.073(6) 0.045(5) -0.001(4) 0.013(4) -0.011(4)
N8 0.043(5) 0.074(6) 0.059(6) 0.000(5) 0.014(4) -0.028(5)
C1 0.041(6) 0.050(6) 0.034(5) -0.013(4) 0.011(4) -0.011(4)
C9 0.044(6) 0.050(6) 0.033(5) -0.006(4) 0.008(4) 0.000(5)
C13 0.056(6) 0.033(5) 0.038(5) -0.008(4) 0.002(4) -0.003(4)
C21 0.056(7) 0.050(6) 0.040(5) -0.013(5) 0.006(5) -0.001(5)
C25 0.052(6) 0.039(5) 0.032(5) -0.006(4) 0.005(4) -0.013(4)
C33 0.041(6) 0.053(6) 0.044(6) -0.016(5) 0.006(5) -0.005(5)
C37 0.048(6) 0.067(7) 0.034(5) -0.009(5) 0.003(5) -0.004(5)
C45 0.044(6) 0.041(5) 0.041(5) 0.000(4) 0.002(4) -0.003(4)
C2 0.045(2) 0.081(3) 0.050(3) -0.009(2) -0.005(2) 0.001(2)
C8 0.045(2) 0.081(3) 0.050(3) -0.009(2) -0.005(2) 0.001(2)
C3 0.045(2) 0.081(3) 0.050(3) -0.009(2) -0.005(2) 0.001(2)
C4 0.045(2) 0.081(3) 0.050(3) -0.009(2) -0.005(2) 0.001(2)
C5 0.045(2) 0.081(3) 0.050(3) -0.009(2) -0.005(2) 0.001(2)
C6 0.045(2) 0.081(3) 0.050(3) -0.009(2) -0.005(2) 0.001(2)
C7 0.045(2) 0.081(3) 0.050(3) -0.009(2) -0.005(2) 0.001(2)
C10 0.045(2) 0.081(3) 0.050(3) -0.009(2) -0.005(2) 0.001(2)
C11 0.045(2) 0.081(3) 0.050(3) -0.009(2) -0.005(2) 0.001(2)
C12 0.045(2) 0.081(3) 0.050(3) -0.009(2) -0.005(2) 0.001(2)
C2' 0.045(2) 0.081(3) 0.050(3) -0.009(2) -0.005(2) 0.001(2)
C8' 0.045(2) 0.081(3) 0.050(3) -0.009(2) -0.005(2) 0.001(2)
C3' 0.045(2) 0.081(3) 0.050(3) -0.009(2) -0.005(2) 0.001(2)
C4' 0.045(2) 0.081(3) 0.050(3) -0.009(2) -0.005(2) 0.001(2)
C5' 0.045(2) 0.081(3) 0.050(3) -0.009(2) -0.005(2) 0.001(2)
C6' 0.045(2) 0.081(3) 0.050(3) -0.009(2) -0.005(2) 0.001(2)
C7' 0.045(2) 0.081(3) 0.050(3) -0.009(2) -0.005(2) 0.001(2)
C10' 0.045(2) 0.081(3) 0.050(3) -0.009(2) -0.005(2) 0.001(2)
C11' 0.045(2) 0.081(3) 0.050(3) -0.009(2) -0.005(2) 0.001(2)
C12' 0.045(2) 0.081(3) 0.050(3) -0.009(2) -0.005(2) 0.001(2)
C14 0.071(3) 0.074(3) 0.056(3) -0.007(3) 0.020(3) -0.030(3)
C20 0.071(3) 0.074(3) 0.056(3) -0.007(3) 0.020(3) -0.030(3)
C15 0.071(3) 0.074(3) 0.056(3) -0.007(3) 0.020(3) -0.030(3)
C16 0.071(3) 0.074(3) 0.056(3) -0.007(3) 0.020(3) -0.030(3)
C17 0.071(3) 0.074(3) 0.056(3) -0.007(3) 0.020(3) -0.030(3)
C18 0.071(3) 0.074(3) 0.056(3) -0.007(3) 0.020(3) -0.030(3)
C19 0.071(3) 0.074(3) 0.056(3) -0.007(3) 0.020(3) -0.030(3)
C22 0.071(3) 0.074(3) 0.056(3) -0.007(3) 0.020(3) -0.030(3)
C23 0.071(3) 0.074(3) 0.056(3) -0.007(3) 0.020(3) -0.030(3)
C24 0.071(3) 0.074(3) 0.056(3) -0.007(3) 0.020(3) -0.030(3)
C14' 0.071(3) 0.074(3) 0.056(3) -0.007(3) 0.020(3) -0.030(3)
C20' 0.071(3) 0.074(3) 0.056(3) -0.007(3) 0.020(3) -0.030(3)
C15' 0.071(3) 0.074(3) 0.056(3) -0.007(3) 0.020(3) -0.030(3)
C16' 0.071(3) 0.074(3) 0.056(3) -0.007(3) 0.020(3) -0.030(3)
C17' 0.071(3) 0.074(3) 0.056(3) -0.007(3) 0.020(3) -0.030(3)
C18' 0.071(3) 0.074(3) 0.056(3) -0.007(3) 0.020(3) -0.030(3)
C19' 0.071(3) 0.074(3) 0.056(3) -0.007(3) 0.020(3) -0.030(3)
C22' 0.071(3) 0.074(3) 0.056(3) -0.007(3) 0.020(3) -0.030(3)
C23' 0.071(3) 0.074(3) 0.056(3) -0.007(3) 0.020(3) -0.030(3)
C24' 0.071(3) 0.074(3) 0.056(3) -0.007(3) 0.020(3) -0.030(3)
C26 0.049(2) 0.065(3) 0.047(2) -0.009(2) -0.0019(19) -0.004(2)
C32 0.049(2) 0.065(3) 0.047(2) -0.009(2) -0.0019(19) -0.004(2)
C27 0.049(2) 0.065(3) 0.047(2) -0.009(2) -0.0019(19) -0.004(2)
C28 0.049(2) 0.065(3) 0.047(2) -0.009(2) -0.0019(19) -0.004(2)
C29 0.049(2) 0.065(3) 0.047(2) -0.009(2) -0.0019(19) -0.004(2)
C30 0.049(2) 0.065(3) 0.047(2) -0.009(2) -0.0019(19) -0.004(2)
C31 0.049(2) 0.065(3) 0.047(2) -0.009(2) -0.0019(19) -0.004(2)
C34 0.049(2) 0.065(3) 0.047(2) -0.009(2) -0.0019(19) -0.004(2)
C35 0.049(2) 0.065(3) 0.047(2) -0.009(2) -0.0019(19) -0.004(2)
C36 0.049(2) 0.065(3) 0.047(2) -0.009(2) -0.0019(19) -0.004(2)
C26' 0.049(2) 0.065(3) 0.047(2) -0.009(2) -0.0019(19) -0.004(2)
C32' 0.049(2) 0.065(3) 0.047(2) -0.009(2) -0.0019(19) -0.004(2)
C27' 0.049(2) 0.065(3) 0.047(2) -0.009(2) -0.0019(19) -0.004(2)
C28' 0.049(2) 0.065(3) 0.047(2) -0.009(2) -0.0019(19) -0.004(2)
C29' 0.049(2) 0.065(3) 0.047(2) -0.009(2) -0.0019(19) -0.004(2)
C30' 0.049(2) 0.065(3) 0.047(2) -0.009(2) -0.0019(19) -0.004(2)
C31' 0.049(2) 0.065(3) 0.047(2) -0.009(2) -0.0019(19) -0.004(2)
C34' 0.049(2) 0.065(3) 0.047(2) -0.009(2) -0.0019(19) -0.004(2)
C35' 0.049(2) 0.065(3) 0.047(2) -0.009(2) -0.0019(19) -0.004(2)
C36' 0.049(2) 0.065(3) 0.047(2) -0.009(2) -0.0019(19) -0.004(2)
C38 0.056(3) 0.071(3) 0.053(2) 0.004(2) 0.015(2) -0.023(2)
C44 0.056(3) 0.071(3) 0.053(2) 0.004(2) 0.015(2) -0.023(2)
C39 0.056(3) 0.071(3) 0.053(2) 0.004(2) 0.015(2) -0.023(2)
C40 0.056(3) 0.071(3) 0.053(2) 0.004(2) 0.015(2) -0.023(2)
C41 0.056(3) 0.071(3) 0.053(2) 0.004(2) 0.015(2) -0.023(2)
C42 0.056(3) 0.071(3) 0.053(2) 0.004(2) 0.015(2) -0.023(2)
C43 0.056(3) 0.071(3) 0.053(2) 0.004(2) 0.015(2) -0.023(2)
C46 0.056(3) 0.071(3) 0.053(2) 0.004(2) 0.015(2) -0.023(2)
C47 0.056(3) 0.071(3) 0.053(2) 0.004(2) 0.015(2) -0.023(2)
C48 0.056(3) 0.071(3) 0.053(2) 0.004(2) 0.015(2) -0.023(2)
C38' 0.056(3) 0.071(3) 0.053(2) 0.004(2) 0.015(2) -0.023(2)
C44' 0.056(3) 0.071(3) 0.053(2) 0.004(2) 0.015(2) -0.023(2)
C39' 0.056(3) 0.071(3) 0.053(2) 0.004(2) 0.015(2) -0.023(2)
C40' 0.056(3) 0.071(3) 0.053(2) 0.004(2) 0.015(2) -0.023(2)
C41' 0.056(3) 0.071(3) 0.053(2) 0.004(2) 0.015(2) -0.023(2)
C42' 0.056(3) 0.071(3) 0.053(2) 0.004(2) 0.015(2) -0.023(2)
C43' 0.056(3) 0.071(3) 0.053(2) 0.004(2) 0.015(2) -0.023(2)
C46' 0.056(3) 0.071(3) 0.053(2) 0.004(2) 0.015(2) -0.023(2)
C47' 0.056(3) 0.071(3) 0.053(2) 0.004(2) 0.015(2) -0.023(2)
C48' 0.056(3) 0.071(3) 0.053(2) 0.004(2) 0.015(2) -0.023(2)
C49 0.057(6) 0.047(6) 0.051(6) 0.006(4) 0.013(4) 0.003(5)
C50 0.078(8) 0.063(8) 0.072(8) 0.003(6) -0.011(6) 0.004(6)
C51 0.093(11) 0.084(11) 0.126(13) 0.007(8) -0.037(9) 0.011(8)
C52 0.074(9) 0.057(8) 0.146(13) 0.029(8) 0.001(8) -0.001(6)
C53 0.061(7) 0.063(8) 0.114(10) 0.026(7) 0.037(6) 0.011(6)
C54 0.070(7) 0.062(7) 0.067(7) 0.008(5) 0.030(5) 0.008(6)
C55 0.053(6) 0.051(6) 0.063(7) 0.005(5) 0.026(5) 0.007(5)
C56 0.073(9) 0.095(10) 0.043(6) -0.020(6) 0.000(6) -0.014(7)
C57 0.067(8) 0.108(11) 0.044(7) -0.006(7) 0.007(6) 0.014(8)
C58 0.093(10) 0.074(8) 0.040(6) 0.003(6) 0.017(6) 0.032(8)
C59 0.111(11) 0.058(7) 0.049(7) -0.001(6) 0.025(7) 0.003(7)
C60 0.114(11) 0.043(6) 0.045(6) -0.007(5) 0.028(7) -0.011(6)
C61 0.063(6) 0.059(5) 0.041(6) -0.009(5) 0.010(5) -0.016(5)
C62 0.066(7) 0.056(6) 0.090(10) -0.001(6) 0.010(7) -0.006(5)
C63 0.091(9) 0.054(7) 0.145(16) 0.002(8) 0.013(10) -0.017(6)
C64 0.080(7) 0.070(7) 0.092(10) -0.006(7) 0.007(8) -0.037(7)
C65 0.060(7) 0.079(7) 0.072(8) -0.005(7) -0.001(6) -0.024(6)
C66 0.069(6) 0.046(5) 0.058(7) 0.005(5) 0.007(5) -0.009(5)
C67 0.062(7) 0.051(5) 0.044(5) -0.008(4) 0.005(5) -0.005(5)
C68 0.065(7) 0.065(6) 0.043(5) 0.000(5) 0.009(5) -0.007(6)
C69 0.105(11) 0.073(7) 0.044(6) 0.009(5) 0.009(7) -0.010(8)
C70 0.079(9) 0.067(7) 0.082(7) 0.013(6) 0.006(7) -0.011(7)
C71 0.098(11) 0.062(7) 0.075(7) -0.005(6) 0.007(8) -0.026(7)
C72 0.079(9) 0.054(6) 0.059(6) -0.010(5) -0.003(6) -0.004(6)
C73 0.055(5) 0.045(6) 0.049(5) -0.006(5) -0.005(4) -0.015(5)
C74 0.091(8) 0.136(13) 0.028(5) -0.013(7) 0.000(5) -0.034(9)
C75 0.139(11) 0.159(17) 0.037(6) 0.005(8) -0.020(7) -0.061(13)
C76 0.147(11) 0.074(9) 0.066(7) 0.004(7) -0.062(8) -0.038(10)
C77 0.096(10) 0.092(11) 0.112(10) -0.028(10) -0.057(8) -0.008(9)
C78 0.064(6) 0.099(10) 0.079(8) -0.039(8) -0.020(6) -0.003(8)
C79 0.051(6) 0.059(6) 0.032(5) -0.018(4) 0.004(4) 0.000(4)
C80 0.073(7) 0.086(7) 0.050(7) -0.015(6) -0.001(6) 0.015(6)
C81 0.075(8) 0.116(10) 0.072(9) -0.026(8) 0.002(7) 0.037(7)
C82 0.061(8) 0.145(11) 0.055(8) -0.039(8) 0.009(6) 0.021(6)
C83 0.051(6) 0.128(10) 0.039(6) -0.016(7) 0.005(5) -0.013(6)
C84 0.055(6) 0.089(7) 0.035(5) -0.008(5) 0.007(5) -0.007(5)

loop_
_atom_type_symbol
_atom_type_description
_atom_type_scat_dispersion_real
_atom_type_scat_dispersion_imag
_atom_type_scat_source
C C 0.0181 0.0091 'International Tables Vol C Tables 4.2.6.8 and 6.1.1.4'
H H 0.0000 0.0000 'International Tables Vol C Tables 4.2.6.8 and 6.1.1.4'
N N 0.0311 0.0180 'International Tables Vol C Tables 4.2.6.8 and 6.1.1.4'
Pt Pt -4.5932 6.9264 'International Tables Vol C Tables 4.2.6.8 and 6.1.1.4'
P P 0.2955 0.4335 'International Tables Vol C Tables 4.2.6.8 and 6.1.1.4'
O O 0.0492 0.0322 'International Tables Vol C Tables 4.2.6.8 and 6.1.1.4'
Cl Cl 0.3639 0.7018 'International Tables Vol C Tables 4.2.6.8 and 6.1.1.4'

loop_
_geom_angle_atom_site_label_1
_geom_angle_atom_site_label_2
_geom_angle_atom_site_label_3
_geom_angle
_geom_angle_site_symmetry_1
_geom_angle_site_symmetry_3
_geom_angle_publ_flag
C33 Pt1 C9 163.7(4) . . yes
C33 Pt1 P2 93.1(3) . . yes
C9 Pt1 P2 103.2(3) . . yes
C33 Pt1 Pt2 80.1(3) . . yes
C9 Pt1 Pt2 83.6(3) . . yes
P2 Pt1 Pt2 171.08(7) . . yes
C13 Pt2 C45 175.5(4) . . yes
C13 Pt2 Pt3 88.2(3) . . yes
C45 Pt2 Pt3 87.4(3) . . yes
C13 Pt2 Pt1 87.8(3) . . yes
C45 Pt2 Pt1 96.5(3) . . yes
Pt3 Pt2 Pt1 175.78(2) . . yes
C25 Pt3 C1 172.6(4) . . yes
C25 Pt3 Pt2 88.6(3) . . yes
C1 Pt3 Pt2 84.4(3) . . yes
C25 Pt3 Pt4 96.5(3) . . yes
C1 Pt3 Pt4 90.5(3) . . yes
Pt2 Pt3 Pt4 174.83(2) . . yes
C37 Pt4 C21 160.0(4) . . yes
C37 Pt4 P1 99.7(3) . . yes
C21 Pt4 P1 100.1(3) . . yes
C37 Pt4 Pt3 80.8(3) . . yes
C21 Pt4 Pt3 79.7(3) . . yes
P1 Pt4 Pt3 174.77(7) . . yes
C49 P1 C55 101.0(5) . . yes
C49 P1 C61 106.1(6) . . yes
C55 P1 C61 102.9(5) . . yes
C49 P1 Pt4 112.8(4) . . yes
C55 P1 Pt4 117.0(4) . . yes
C61 P1 Pt4 115.4(4) . . yes
C73 P2 C79 104.9(5) . . yes
C73 P2 C67 103.5(5) . . yes
C79 P2 C67 104.5(5) . . yes
C73 P2 Pt1 118.3(4) . . yes
C79 P2 Pt1 112.6(3) . . yes
C67 P2 Pt1 111.7(3) . . yes
C1 N1 C2 178.3(13) . . yes
C1 N1 C8' 176.7(13) . . ?
C2 N1 C8' 3.1(11) . . ?
C9 N2 C8 175.3(12) . . yes
C9 N2 C2' 176.4(13) . . ?
C8 N2 C2' 3.5(10) . . ?
C13 N3 C20' 176.0(14) . . ?
C13 N3 C14 174.6(11) . . yes
C20' N3 C14 6.3(15) . . ?
C21 N4 C20 177.9(12) . . yes
C21 N4 C14' 169.1(15) . . ?
C20 N4 C14' 11.8(13) . . ?
C25 N5 C32' 172.9(13) . . ?
C25 N5 C26 170.1(10) . . yes
C32' N5 C26 10.5(12) . . ?
C33 N6 C32 175.4(12) . . yes
C33 N6 C26' 170.0(13) . . ?
C32 N6 C26' 7.5(11) . . ?
C37 N7 C44' 175.8(15) . . ?
C37 N7 C38 176.8(11) . . yes
C44' N7 C38 4.6(12) . . ?
C45 N8 C44 169.7(12) . . yes
C45 N8 C38' 171.2(12) . . ?
C44 N8 C38' 9.7(12) . . ?
N1 C1 Pt3 178.2(9) . . yes
N2 C9 Pt1 178.2(9) . . yes
N3 C13 Pt2 178.3(10) . . yes
N4 C21 Pt4 175.9(10) . . yes
N5 C25 Pt3 179.4(9) . . yes
N6 C33 Pt1 175.1(9) . . yes
N7 C37 Pt4 176.2(9) . . yes
N8 C45 Pt2 177.2(10) . . yes
N1 C2 C3 108.0(18) . . yes
N1 C2 C7 108.1(18) . . yes
C3 C2 C7 109.6(18) . . yes
N1 C2 C10 110.4(17) . . yes
C3 C2 C10 110.7(16) . . yes
C7 C2 C10 110.1(16) . . yes
N2 C8 C5 113.5(17) . . yes
N2 C8 C12 107.0(17) . . yes
C5 C8 C12 111.7(16) . . yes
N2 C8 C11 104.9(17) . . yes
C5 C8 C11 112.4(15) . . yes
C12 C8 C11 107(2) . . yes
C2 C3 C4 112.6(15) . . yes
C5 C4 C3 111.1(15) . . yes
C4 C5 C8 112.7(13) . . yes
C4 C5 C6 108.2(14) . . yes
C8 C5 C6 111.7(13) . . yes
C7 C6 C5 109.8(15) . . yes
C2 C7 C6 112.1(15) . . yes
N2 C2' C3' 107.9(16) . . ?
N2 C2' C7' 109.5(16) . . ?
C3' C2' C7' 109.2(17) . . ?
N2 C2' C10' 109.7(16) . . ?
C3' C2' C10' 111.5(15) . . ?
C7' C2' C10' 109.0(15) . . ?
N1 C8' C5' 113.0(17) . . ?
N1 C8' C11' 105.4(16) . . ?
C5' C8' C11' 110.8(15) . . ?
N1 C8' C12' 105.3(16) . . ?
C5' C8' C12' 111.4(15) . . ?
C11' C8' C12' 110.7(19) . . ?
C2' C3' C4' 113.0(14) . . ?
C3' C4' C5' 110.1(13) . . ?
C8' C5' C6' 113.0(13) . . ?
C8' C5' C4' 111.2(12) . . ?
C6' C5' C4' 107.6(13) . . ?
C5' C6' C7' 110.3(15) . . ?
C2' C7' C6' 110.9(14) . . ?
N3 C14 C19 108.6(13) . . yes
N3 C14 C15 107.3(14) . . yes
C19 C14 C15 111.4(14) . . yes
N3 C14 C22 106.2(13) . . yes
C19 C14 C22 111.8(13) . . yes
C15 C14 C22 111.3(13) . . yes
N4 C20 C17 111.2(13) . . yes
N4 C20 C24 106.7(13) . . yes
C17 C20 C24 109.8(12) . . yes
N4 C20 C23 106.5(13) . . yes
C17 C20 C23 111.2(12) . . yes
C24 C20 C23 111.3(15) . . yes
C14 C15 C16 111.5(12) . . yes
C17 C16 C15 109.8(11) . . yes
C16 C17 C20 112.6(11) . . yes
C16 C17 C18 109.2(11) . . yes
C20 C17 C18 111.9(11) . . yes
C19 C18 C17 110.2(11) . . yes
C14 C19 C18 112.6(12) . . yes
C22' C14' C15' 111.1(17) . . ?
C22' C14' C19' 111.0(17) . . ?
C15' C14' C19' 116(2) . . ?
C22' C14' N4 105(2) . . ?
C15' C14' N4 111(2) . . ?
C19' C14' N4 101(2) . . ?
N3 C20' C24' 114(2) . . ?
N3 C20' C17' 111(2) . . ?
C24' C20' C17' 112.4(18) . . ?
N3 C20' C23' 108(2) . . ?
C24' C20' C23' 101(3) . . ?
C17' C20' C23' 110.2(17) . . ?
C14' C15' C16' 110.1(16) . . ?
C15' C16' C17' 109.7(15) . . ?
C20' C17' C18' 112.2(15) . . ?
C20' C17' C16' 109.6(15) . . ?
C18' C17' C16' 109.6(15) . . ?
C19' C18' C17' 112.3(15) . . ?
C18' C19' C14' 112.9(16) . . ?
N5 C26 C34 109.4(11) . . yes
N5 C26 C27 108.8(12) . . yes
C34 C26 C27 109.6(11) . . yes
N5 C26 C31 109.7(12) . . yes
C34 C26 C31 109.3(11) . . yes
C27 C26 C31 110.1(10) . . yes
N6 C32 C29 107.3(11) . . yes
N6 C32 C35 107.6(12) . . yes
C29 C32 C35 113.7(11) . . yes
N6 C32 C36 106.5(12) . . yes
C29 C32 C36 111.1(11) . . yes
C35 C32 C36 110.3(11) . . yes
C28 C27 C26 112.0(11) . . yes
C27 C28 C29 110.4(11) . . yes
C32 C29 C28 114.3(10) . . yes
C32 C29 C30 112.4(10) . . yes
C28 C29 C30 107.4(10) . . yes
C31 C30 C29 111.1(10) . . yes
C30 C31 C26 112.4(10) . . yes
N6 C26' C31' 108(2) . . ?
N6 C26' C27' 113(2) . . ?
C31' C26' C27' 111.3(16) . . ?
N6 C26' C34' 103.3(19) . . ?
C31' C26' C34' 110.8(17) . . ?
C27' C26' C34' 110.1(17) . . ?
N5 C32' C29' 109.8(19) . . ?
N5 C32' C35' 106(2) . . ?
C29' C32' C35' 112.8(17) . . ?
N5 C32' C36' 106(2) . . ?
C29' C32' C36' 111.0(17) . . ?
C35' C32' C36' 110.6(17) . . ?
C26' C27' C28' 111.6(15) . . ?
C27' C28' C29' 110.4(15) . . ?
C30' C29' C32' 113.1(15) . . ?
C30' C29' C28' 109.7(15) . . ?
C32' C29' C28' 111.8(15) . . ?
C29' C30' C31' 111.1(16) . . ?
C26' C31' C30' 112.2(16) . . ?
N7 C38 C39 109.5(14) . . yes
N7 C38 C43 109.6(13) . . yes
C39 C38 C43 110.6(12) . . yes
N7 C38 C46 105.9(12) . . yes
C39 C38 C46 110.2(13) . . yes
C43 C38 C46 110.9(13) . . yes
N8 C44 C41 109.8(12) . . yes
N8 C44 C47 103.6(13) . . yes
C41 C44 C47 113.1(12) . . yes
N8 C44 C48 108.4(13) . . yes
C41 C44 C48 111.6(12) . . yes
C47 C44 C48 110.1(12) . . yes
C38 C39 C40 111.9(11) . . yes
C41 C40 C39 109.2(11) . . yes
C42 C41 C44 112.4(11) . . yes
C42 C41 C40 109.1(11) . . yes
C44 C41 C40 112.6(11) . . yes
C41 C42 C43 110.4(12) . . yes
C42 C43 C38 112.4(12) . . yes
N8 C38' C39' 103.0(18) . . ?
N8 C38' C43' 113(2) . . ?
C39' C38' C43' 112.4(15) . . ?
N8 C38' C46' 106.6(18) . . ?
C39' C38' C46' 110.5(16) . . ?
C43' C38' C46' 110.6(16) . . ?
N7 C44' C41' 109.5(18) . . ?
N7 C44' C48' 104.8(19) . . ?
C41' C44' C48' 111.9(17) . . ?
N7 C44' C47' 110(2) . . ?
C41' C44' C47' 110.6(16) . . ?
C48' C44' C47' 110.2(16) . . ?
C38' C39' C40' 112.1(15) . . ?
C41' C40' C39' 110.4(15) . . ?
C44' C41' C42' 112.0(14) . . ?
C44' C41' C40' 112.8(13) . . ?
C42' C41' C40' 109.0(14) . . ?
C43' C42' C41' 110.4(14) . . ?
C38' C43' C42' 112.0(14) . . ?
N9 C86 C85 177(2) . . yes
N10 C88 C87 178(4) . . yes
C50 C49 C54 117.2(11) . . yes
C50 C49 P1 120.4(9) . . yes
C54 C49 P1 122.4(9) . . yes
C49 C50 C51 120.6(13) . . yes
C52 C51 C50 119.2(16) . . yes
C51 C52 C53 122.2(15) . . yes
C54 C53 C52 120.1(14) . . yes
C53 C54 C49 120.7(14) . . yes
C60 C55 C56 117.2(11) . . yes
C60 C55 P1 120.3(10) . . yes
C56 C55 P1 122.5(9) . . yes
C57 C56 C55 120.3(13) . . yes
C56 C57 C58 120.2(13) . . yes
C59 C58 C57 120.1(11) . . yes
C58 C59 C60 119.0(13) . . yes
C55 C60 C59 123.1(12) . . yes
C66 C61 C62 120.3(11) . . yes
C66 C61 P1 117.4(9) . . yes
C62 C61 P1 122.3(10) . . yes
C61 C62 C63 118.0(13) . . yes
C64 C63 C62 120.1(14) . . yes
C65 C64 C63 120.5(12) . . yes
C64 C65 C66 119.8(13) . . yes
C61 C66 C65 121.1(12) . . yes
C68 C67 C72 117.6(11) . . yes
C68 C67 P2 120.1(8) . . yes
C72 C67 P2 122.2(9) . . yes
C67 C68 C69 121.5(11) . . yes
C70 C69 C68 120.0(12) . . yes
C69 C70 C71 118.5(12) . . yes
C72 C71 C70 122.3(12) . . yes
C71 C72 C67 120.0(12) . . yes
C78 C73 C74 116.9(11) . . yes
C78 C73 P2 121.3(9) . . yes
C74 C73 P2 121.7(9) . . yes
C75 C74 C73 118.5(15) . . yes
C76 C75 C74 122.3(16) . . yes
C77 C76 C75 119.7(13) . . yes
C76 C77 C78 121.2(16) . . yes
C73 C78 C77 121.2(15) . . yes
C84 C79 C80 114.9(11) . . yes
C84 C79 P2 118.4(9) . . yes
C80 C79 P2 126.8(10) . . yes
C81 C80 C79 126.1(15) . . yes
C80 C81 C82 115.8(15) . . yes
C83 C82 C81 122.1(13) . . yes
C82 C83 C84 119.1(14) . . yes
C79 C84 C83 122.0(13) . . yes

loop_
_geom_bond_atom_site_label_1
_geom_bond_atom_site_label_2
_geom_bond_distance
_geom_bond_site_symmetry_2
_geom_bond_publ_flag
Pt1 C33 1.931(11) . yes
Pt1 C9 1.944(11) . yes
Pt1 P2 2.325(4) . yes
Pt1 Pt2 2.654(2) . yes
Pt2 C13 1.916(10) . yes
Pt2 C45 1.921(10) . yes
Pt2 Pt3 2.641(2) . yes
Pt3 C25 1.919(11) . yes
Pt3 C1 1.931(11) . yes
Pt3 Pt4 2.666(2) . yes
Pt4 C37 1.926(11) . yes
Pt4 C21 1.951(11) . yes
Pt4 P1 2.339(3) . yes
P1 C49 1.784(12) . yes
P1 C55 1.817(11) . yes
P1 C61 1.822(11) . yes
P2 C73 1.781(10) . yes
P2 C79 1.807(11) . yes
P2 C67 1.830(12) . yes
N1 C1 1.163(13) . yes
N1 C2 1.41(4) . yes
N1 C8' 1.42(3) . ?
N2 C9 1.143(13) . yes
N2 C8 1.45(3) . yes
N2 C2' 1.48(3) . ?
N3 C13 1.161(13) . yes
N3 C20' 1.36(4) . ?
N3 C14 1.46(2) . yes
N4 C21 1.171(14) . yes
N4 C20 1.42(2) . yes
N4 C14' 1.54(4) . ?
N5 C25 1.174(13) . yes
N5 C32' 1.40(4) . ?
N5 C26 1.47(2) . yes
N6 C33 1.164(13) . yes
N6 C32 1.43(2) . yes
N6 C26' 1.46(4) . ?
N7 C37 1.164(13) . yes
N7 C44' 1.42(4) . ?
N7 C38 1.47(3) . yes
N8 C45 1.146(13) . yes
N8 C44 1.47(2) . yes
N8 C38' 1.48(4) . ?
N9 C86 1.13(2) . yes
N10 C88 1.22(4) . yes
C2 C3 1.538(18) . yes
C2 C7 1.540(18) . yes
C2 C10 1.552(17) . yes
C8 C5 1.535(17) . yes
C8 C12 1.541(18) . yes
C8 C11 1.547(17) . yes
C3 C4 1.550(17) . yes
C4 C5 1.532(17) . yes
C5 C6 1.557(17) . yes
C6 C7 1.545(17) . yes
C2' C3' 1.536(18) . ?
C2' C7' 1.543(17) . ?
C2' C10' 1.556(16) . ?
C8' C5' 1.540(16) . ?
C8' C11' 1.544(17) . ?
C8' C12' 1.545(17) . ?
C3' C4' 1.547(16) . ?
C4' C5' 1.554(16) . ?
C5' C6' 1.542(17) . ?
C6' C7' 1.553(17) . ?
C14 C19 1.522(16) . yes
C14 C15 1.533(16) . yes
C14 C22 1.548(15) . yes
C20 C17 1.539(14) . yes
C20 C24 1.547(16) . yes
C20 C23 1.547(16) . yes
C15 C16 1.553(15) . yes
C16 C17 1.538(14) . yes
C17 C18 1.546(15) . yes
C18 C19 1.545(15) . yes
C14' C22' 1.536(17) . ?
C14' C15' 1.537(19) . ?
C14' C19' 1.540(19) . ?
C20' C24' 1.530(19) . ?
C20' C17' 1.538(18) . ?
C20' C23' 1.557(19) . ?
C15' C16' 1.551(17) . ?
C16' C17' 1.552(17) . ?
C17' C18' 1.539(18) . ?
C18' C19' 1.537(17) . ?
C26 C34 1.533(14) . yes
C26 C27 1.552(14) . yes
C26 C31 1.552(15) . yes
C32 C29 1.522(13) . yes
C32 C35 1.535(14) . yes
C32 C36 1.547(15) . yes
C27 C28 1.526(14) . yes
C28 C29 1.541(14) . yes
C29 C30 1.552(14) . yes
C30 C31 1.539(13) . yes
C26' C31' 1.534(19) . ?
C26' C27' 1.538(18) . ?
C26' C34' 1.549(18) . ?
C32' C29' 1.532(17) . ?
C32' C35' 1.534(18) . ?
C32' C36' 1.556(18) . ?
C27' C28' 1.544(18) . ?
C28' C29' 1.553(17) . ?
C29' C30' 1.529(18) . ?
C30' C31' 1.548(18) . ?
C38 C39 1.526(15) . yes
C38 C43 1.549(16) . yes
C38 C46 1.549(15) . yes
C44 C41 1.533(14) . yes
C44 C47 1.534(15) . yes
C44 C48 1.558(16) . yes
C39 C40 1.555(15) . yes
C40 C41 1.550(15) . yes
C41 C42 1.533(15) . yes
C42 C43 1.544(15) . yes
C38' C39' 1.536(18) . ?
C38' C43' 1.539(18) . ?
C38' C46' 1.549(17) . ?
C44' C41' 1.531(17) . ?
C44' C48' 1.540(18) . ?
C44' C47' 1.559(18) . ?
C39' C40' 1.546(17) . ?
C40' C41' 1.544(17) . ?
C41' C42' 1.545(17) . ?
C42' C43' 1.544(16) . ?
C85 C86 1.43(2) . yes
C88 C87 1.41(4) . yes
C49 C50 1.398(17) . yes
C49 C54 1.471(16) . yes
C50 C51 1.43(2) . yes
C51 C52 1.37(2) . yes
C52 C53 1.39(2) . yes
C53 C54 1.362(19) . yes
C55 C60 1.351(16) . yes
C55 C56 1.429(17) . yes
C56 C57 1.359(17) . yes
C57 C58 1.40(2) . yes
C58 C59 1.356(19) . yes
C59 C60 1.385(15) . yes
C61 C66 1.378(17) . yes
C61 C62 1.397(17) . yes
C62 C63 1.418(19) . yes
C63 C64 1.40(2) . yes
C64 C65 1.36(2) . yes
C65 C66 1.387(17) . yes
C67 C68 1.369(15) . yes
C67 C72 1.427(15) . yes
C68 C69 1.399(17) . yes
C69 C70 1.374(19) . yes
C70 C71 1.386(19) . yes
C71 C72 1.346(19) . yes
C73 C78 1.367(17) . yes
C73 C74 1.425(17) . yes
C74 C75 1.414(18) . yes
C75 C76 1.34(3) . yes
C76 C77 1.32(3) . yes
C77 C78 1.421(19) . yes
C79 C84 1.368(16) . yes
C79 C80 1.376(17) . yes
C80 C81 1.359(19) . yes
C81 C82 1.37(2) . yes
C82 C83 1.35(2) . yes
C83 C84 1.387(17) . yes

loop_
_geom_torsion_atom_site_label_1
_geom_torsion_atom_site_label_2
_geom_torsion_atom_site_label_3
_geom_torsion_atom_site_label_4
_geom_torsion
_geom_torsion_site_symmetry_1
_geom_torsion_site_symmetry_2
_geom_torsion_site_symmetry_3
_geom_torsion_site_symmetry_4
_geom_torsion_publ_flag
C33 Pt1 Pt2 C13 -105.3(5) . . . . yes
C9 Pt1 Pt2 C13 75.7(4) . . . . yes
P2 Pt1 Pt2 C13 -65.0(6) . . . . yes
C33 Pt1 Pt2 C45 73.7(4) . . . . yes
C9 Pt1 Pt2 C45 -105.4(4) . . . . yes
P2 Pt1 Pt2 C45 114.0(6) . . . . yes
C33 Pt1 Pt2 Pt3 -85.9(4) . . . . yes
C9 Pt1 Pt2 Pt3 95.1(4) . . . . yes
P2 Pt1 Pt2 Pt3 -45.6(6) . . . . yes
C13 Pt2 Pt3 C25 92.7(4) . . . . yes
C45 Pt2 Pt3 C25 -86.4(4) . . . . yes
Pt1 Pt2 Pt3 C25 73.3(4) . . . . yes
C13 Pt2 Pt3 C1 -84.9(4) . . . . yes
C45 Pt2 Pt3 C1 96.1(4) . . . . yes
Pt1 Pt2 Pt3 C1 -104.3(4) . . . . yes
C13 Pt2 Pt3 Pt4 -95.3(4) . . . . yes
C45 Pt2 Pt3 Pt4 85.7(4) . . . . yes
Pt1 Pt2 Pt3 Pt4 -114.7(3) . . . . yes
C25 Pt3 Pt4 C37 74.1(4) . . . . yes
C1 Pt3 Pt4 C37 -108.3(4) . . . . yes
Pt2 Pt3 Pt4 C37 -97.9(4) . . . . yes
C25 Pt3 Pt4 C21 -101.2(4) . . . . yes
C1 Pt3 Pt4 C21 76.5(4) . . . . yes
Pt2 Pt3 Pt4 C21 86.8(4) . . . . yes
C25 Pt3 Pt4 P1 170.2(8) . . . . yes
C1 Pt3 Pt4 P1 -12.1(8) . . . . yes
Pt2 Pt3 Pt4 P1 -1.8(8) . . . . yes
C37 Pt4 P1 C49 112.6(5) . . . . yes
C21 Pt4 P1 C49 -70.3(5) . . . . yes
Pt3 Pt4 P1 C49 17.3(9) . . . . yes
C37 Pt4 P1 C55 -130.9(6) . . . . yes
C21 Pt4 P1 C55 46.2(6) . . . . yes
Pt3 Pt4 P1 C55 133.9(8) . . . . yes
C37 Pt4 P1 C61 -9.6(5) . . . . yes
C21 Pt4 P1 C61 167.4(5) . . . . yes
Pt3 Pt4 P1 C61 -104.9(8) . . . . yes
C33 Pt1 P2 C73 -155.5(5) . . . . yes
C9 Pt1 P2 C73 25.2(5) . . . . yes
Pt2 Pt1 P2 C73 164.9(5) . . . . yes
C33 Pt1 P2 C79 -32.7(5) . . . . yes
C9 Pt1 P2 C79 147.9(5) . . . . yes
Pt2 Pt1 P2 C79 -72.4(6) . . . . yes
C33 Pt1 P2 C67 84.5(5) . . . . yes
C9 Pt1 P2 C67 -94.9(5) . . . . yes
Pt2 Pt1 P2 C67 44.8(7) . . . . yes
C14' N4 C21 Pt4 -37(18) . . . . ?
C37 Pt4 C21 N4 108(13) . . . . yes
P1 Pt4 C21 N4 -64(14) . . . . yes
Pt3 Pt4 C21 N4 121(14) . . . . yes
P2 Pt1 C33 N6 -1(12) . . . . yes
N1 C2 C3 C4 -65(2) . . . . yes
C7 C2 C3 C4 53(3) . . . . yes
C10 C2 C3 C4 175(2) . . . . yes
C2 C3 C4 C5 -57(3) . . . . yes
C3 C4 C5 C8 -177(2) . . . . yes
C3 C4 C5 C6 59(3) . . . . yes
N2 C8 C5 C4 -65(2) . . . . yes
C12 C8 C5 C4 173(2) . . . . yes
C11 C8 C5 C4 53(3) . . . . yes
N2 C8 C5 C6 57(2) . . . . yes
C12 C8 C5 C6 -64(3) . . . . yes
C11 C8 C5 C6 176(2) . . . . yes
C4 C5 C6 C7 -60(3) . . . . yes
C8 C5 C6 C7 175(2) . . . . yes
N1 C2 C7 C6 63(2) . . . . yes
C3 C2 C7 C6 -55(3) . . . . yes
C10 C2 C7 C6 -177(2) . . . . yes
C5 C6 C7 C2 59(3) . . . . yes
N2 C2' C3' C4' -64(2) . . . . ?
C7' C2' C3' C4' 55(3) . . . . ?
C10' C2' C3' C4' 175.1(18) . . . . ?
C2' C3' C4' C5' -57(3) . . . . ?
N1 C8' C5' C6' 58(2) . . . . ?
C11' C8' C5' C6' 176(2) . . . . ?
C12' C8' C5' C6' -61(3) . . . . ?
N1 C8' C5' C4' -63(2) . . . . ?
C11' C8' C5' C4' 55(3) . . . . ?
C12' C8' C5' C4' 178(2) . . . . ?
C3' C4' C5' C8' -177(2) . . . . ?
C3' C4' C5' C6' 59(2) . . . . ?
C8' C5' C6' C7' 175(2) . . . . ?
C4' C5' C6' C7' -61(2) . . . . ?
N2 C2' C7' C6' 63(2) . . . . ?
C3' C2' C7' C6' -55(2) . . . . ?
C10' C2' C7' C6' -177.5(19) . . . . ?
C5' C6' C7' C2' 61(3) . . . . ?
C13 N3 C14 C19 -93(12) . . . . yes
C20' N3 C14 C19 48(10) . . . . ?
C13 N3 C14 C15 27(12) . . . . yes
C20' N3 C14 C15 168(11) . . . . ?
C13 N3 C14 C22 146(12) . . . . yes
C20' N3 C14 C22 -73(10) . . . . ?
C14' N4 C20 C17 -74(5) . . . . ?
C14' N4 C20 C24 46(5) . . . . ?
C14' N4 C20 C23 165(6) . . . . ?
N3 C14 C15 C16 -65.2(15) . . . . yes
C19 C14 C15 C16 53(2) . . . . yes
C22 C14 C15 C16 179.1(15) . . . . yes
C14 C15 C16 C17 -58(2) . . . . yes
C15 C16 C17 C20 -175.0(14) . . . . yes
C15 C16 C17 C18 60.1(18) . . . . yes
N4 C20 C17 C16 -61.4(17) . . . . yes
C24 C20 C17 C16 -179.3(16) . . . . yes
C23 C20 C17 C16 57(2) . . . . yes
N4 C20 C17 C18 62.0(17) . . . . yes
C24 C20 C17 C18 -56(2) . . . . yes
C23 C20 C17 C18 -179.5(15) . . . . yes
C16 C17 C18 C19 -59.0(17) . . . . yes
C20 C17 C18 C19 175.7(14) . . . . yes
N3 C14 C19 C18 65.1(17) . . . . yes
C15 C14 C19 C18 -53(2) . . . . yes
C22 C14 C19 C18 -178.1(14) . . . . yes
C17 C18 C19 C14 56(2) . . . . yes
C21 N4 C14' C22' 95(6) . . . . ?
C20 N4 C14' C22' -76(5) . . . . ?
C21 N4 C14' C15' -26(7) . . . . ?
C20 N4 C14' C15' 164(6) . . . . ?
C21 N4 C14' C19' -149(6) . . . . ?
C20 N4 C14' C19' 40(5) . . . . ?
C14 N3 C20' C24' 55(10) . . . . ?
C13 N3 C20' C17' 50(22) . . . . ?
C14 N3 C20' C17' -73(10) . . . . ?
C13 N3 C20' C23' -71(21) . . . . ?
C14 N3 C20' C23' 167(11) . . . . ?
C22' C14' C15' C16' 177(2) . . . . ?
C19' C14' C15' C16' 49(3) . . . . ?
N4 C14' C15' C16' -66(2) . . . . ?
C14' C15' C16' C17' -57(3) . . . . ?
N3 C20' C17' C18' 62(3) . . . . ?
C24' C20' C17' C18' -66(4) . . . . ?
C23' C20' C17' C18' -178(3) . . . . ?
N3 C20' C17' C16' -60(2) . . . . ?
C24' C20' C17' C16' 172(3) . . . . ?
C23' C20' C17' C16' 60(3) . . . . ?
C15' C16' C17' C20' -174(2) . . . . ?
C15' C16' C17' C18' 63(3) . . . . ?
C20' C17' C18' C19' -180(2) . . . . ?
C16' C17' C18' C19' -58(3) . . . . ?
C17' C18' C19' C14' 48(4) . . . . ?
C22' C14' C19' C18' -172(3) . . . . ?
C15' C14' C19' C18' -44(4) . . . . ?
N4 C14' C19' C18' 76(3) . . . . ?
N5 C26 C27 C28 -67.3(15) . . . . yes
C34 C26 C27 C28 173.2(13) . . . . yes
C31 C26 C27 C28 52.9(18) . . . . yes
C26 C27 C28 C29 -59.9(19) . . . . yes
N6 C32 C29 C28 -72.7(15) . . . . yes
C35 C32 C29 C28 46(2) . . . . yes
C36 C32 C29 C28 171.3(14) . . . . yes
N6 C32 C29 C30 50.1(15) . . . . yes
C35 C32 C29 C30 168.9(14) . . . . yes
C36 C32 C29 C30 -66.0(18) . . . . yes
C27 C28 C29 C32 -172.7(14) . . . . yes
C27 C28 C29 C30 61.9(17) . . . . yes
C32 C29 C30 C31 173.4(13) . . . . yes
C28 C29 C30 C31 -60.0(16) . . . . yes
C29 C30 C31 C26 56.0(18) . . . . yes
N5 C26 C31 C30 68.8(14) . . . . yes
C34 C26 C31 C30 -171.4(13) . . . . yes
C27 C26 C31 C30 -50.9(17) . . . . yes
N6 C26' C27' C28' -68(2) . . . . ?
C31' C26' C27' C28' 54(3) . . . . ?
C34' C26' C27' C28' 177(2) . . . . ?
C26' C27' C28' C29' -57(3) . . . . ?
N5 C32' C29' C30' 60(3) . . . . ?
C35' C32' C29' C30' 179(3) . . . . ?
C36' C32' C29' C30' -57(3) . . . . ?
N5 C32' C29' C28' -64(2) . . . . ?
C35' C32' C29' C28' 54(3) . . . . ?
C36' C32' C29' C28' 179(3) . . . . ?
C27' C28' C29' C30' 59(3) . . . . ?
C27' C28' C29' C32' -175(2) . . . . ?
C32' C29' C30' C31' 177(3) . . . . ?
C28' C29' C30' C31' -58(3) . . . . ?
N6 C26' C31' C30' 72(2) . . . . ?
C27' C26' C31' C30' -53(3) . . . . ?
C34' C26' C31' C30' -176(3) . . . . ?
C29' C30' C31' C26' 55(3) . . . . ?
N7 C38 C39 C40 -66.8(15) . . . . yes
C43 C38 C39 C40 54(2) . . . . yes
C46 C38 C39 C40 177.1(14) . . . . yes
C38 C39 C40 C41 -58.7(19) . . . . yes
N8 C44 C41 C42 57.4(17) . . . . yes
C47 C44 C41 C42 172.5(16) . . . . yes
C48 C44 C41 C42 -63(2) . . . . yes
N8 C44 C41 C40 -66.4(16) . . . . yes
C47 C44 C41 C40 49(2) . . . . yes
C48 C44 C41 C40 173.4(14) . . . . yes
C39 C40 C41 C42 60.7(17) . . . . yes
C39 C40 C41 C44 -173.7(14) . . . . yes
C44 C41 C42 C43 174.6(15) . . . . yes
C40 C41 C42 C43 -59.7(19) . . . . yes
C41 C42 C43 C38 56(2) . . . . yes
N7 C38 C43 C42 68.3(16) . . . . yes
C39 C38 C43 C42 -53(2) . . . . yes
C46 C38 C43 C42 -175.1(15) . . . . yes
C45 N8 C38' C39' 68(10) . . . . ?
C44 N8 C38' C39' -44(6) . . . . ?
C45 N8 C38' C43' -53(10) . . . . ?
C44 N8 C38' C43' -166(7) . . . . ?
C45 N8 C38' C46' -175(9) . . . . ?
C44 N8 C38' C46' 72(6) . . . . ?
C37 N7 C44' C41' 85(17) . . . . ?
C38 N7 C44' C41' -52(14) . . . . ?
C37 N7 C44' C48' -155(16) . . . . ?
C38 N7 C44' C48' 68(14) . . . . ?
C37 N7 C44' C47' -36(17) . . . . ?
C38 N7 C44' C47' -174(15) . . . . ?
N8 C38' C39' C40' -72(2) . . . . ?
C43' C38' C39' C40' 51(3) . . . . ?
C46' C38' C39' C40' 175(2) . . . . ?
C38' C39' C40' C41' -56(3) . . . . ?
N7 C44' C41' C42' 48(2) . . . . ?
C48' C44' C41' C42' -68(3) . . . . ?
C47' C44' C41' C42' 169(2) . . . . ?
N7 C44' C41' C40' -76(2) . . . . ?
C48' C44' C41' C40' 168(2) . . . . ?
C47' C44' C41' C40' 45(3) . . . . ?
C39' C40' C41' C44' -175(2) . . . . ?
C39' C40' C41' C42' 60(3) . . . . ?
C44' C41' C42' C43' 174(2) . . . . ?
C40' C41' C42' C43' -60(2) . . . . ?
N8 C38' C43' C42' 65(2) . . . . ?
C39' C38' C43' C42' -51(3) . . . . ?
C46' C38' C43' C42' -175(2) . . . . ?
C41' C42' C43' C38' 56(3) . . . . ?
C55 P1 C49 C50 -137.7(9) . . . . yes
C61 P1 C49 C50 115.3(8) . . . . yes
Pt4 P1 C49 C50 -12.0(9) . . . . yes
C55 P1 C49 C54 39.5(10) . . . . yes
C61 P1 C49 C54 -67.5(10) . . . . yes
Pt4 P1 C49 C54 165.2(8) . . . . yes
C54 C49 C50 C51 -0.2(12) . . . . yes
P1 C49 C50 C51 177.1(9) . . . . yes
C49 C50 C51 C52 -0.4(15) . . . . yes
C50 C51 C52 C53 0(2) . . . . yes
C51 C52 C53 C54 0(2) . . . . yes
C52 C53 C54 C49 -0.9(19) . . . . yes
C50 C49 C54 C53 0.9(16) . . . . yes
P1 C49 C54 C53 -176.3(10) . . . . yes
C49 P1 C55 C60 72.0(10) . . . . yes
C61 P1 C55 C60 -178.4(10) . . . . yes
Pt4 P1 C55 C60 -50.8(11) . . . . yes
C49 P1 C55 C56 -105.7(9) . . . . yes
C61 P1 C55 C56 3.8(10) . . . . yes
Pt4 P1 C55 C56 131.5(7) . . . . yes
C60 C55 C56 C57 -0.8(13) . . . . yes
P1 C55 C56 C57 177.0(9) . . . . yes
C55 C56 C57 C58 -0.2(14) . . . . yes
C56 C57 C58 C59 -1.1(18) . . . . yes
C57 C58 C59 C60 3(2) . . . . yes
C56 C55 C60 C59 3.1(18) . . . . yes
P1 C55 C60 C59 -174.7(11) . . . . yes
C58 C59 C60 C55 -4(2) . . . . yes
C49 P1 C61 C66 -178.7(8) . . . . yes
C55 P1 C61 C66 75.7(9) . . . . yes
Pt4 P1 C61 C66 -53.0(9) . . . . yes
C49 P1 C61 C62 1.4(9) . . . . yes
C55 P1 C61 C62 -104.2(8) . . . . yes
Pt4 P1 C61 C62 127.1(7) . . . . yes
C66 C61 C62 C63 -1.6(12) . . . . yes
P1 C61 C62 C63 178.3(9) . . . . yes
C61 C62 C63 C64 -2.2(15) . . . . yes
C62 C63 C64 C65 4(2) . . . . yes
C63 C64 C65 C66 -3(2) . . . . yes
C62 C61 C66 C65 3.5(16) . . . . yes
P1 C61 C66 C65 -176.4(9) . . . . yes
C64 C65 C66 C61 -1(2) . . . . yes
C73 P2 C67 C68 -149.8(8) . . . . yes
C79 P2 C67 C68 100.6(8) . . . . yes
Pt1 P2 C67 C68 -21.4(9) . . . . yes
C73 P2 C67 C72 33.0(11) . . . . yes
C79 P2 C67 C72 -76.6(10) . . . . yes
Pt1 P2 C67 C72 161.4(9) . . . . yes
C72 C67 C68 C69 0.0(13) . . . . yes
P2 C67 C68 C69 -177.3(9) . . . . yes
C67 C68 C69 C70 1.0(15) . . . . yes
C68 C69 C70 C71 -3(2) . . . . yes
C69 C70 C71 C72 4(2) . . . . yes
C70 C71 C72 C67 -3(2) . . . . yes
C68 C67 C72 C71 0.8(18) . . . . yes
P2 C67 C72 C71 178.0(11) . . . . yes
C79 P2 C73 C78 175.7(11) . . . . yes
C67 P2 C73 C78 66.5(11) . . . . yes
Pt1 P2 C73 C78 -57.7(11) . . . . yes
C79 P2 C73 C74 -6.8(10) . . . . yes
C67 P2 C73 C74 -116.1(9) . . . . yes
Pt1 P2 C73 C74 119.7(8) . . . . yes
C78 C73 C74 C75 0.4(13) . . . . yes
P2 C73 C74 C75 -177.2(10) . . . . yes
C73 C74 C75 C76 -1.0(16) . . . . yes
C74 C75 C76 C77 3(2) . . . . yes
C75 C76 C77 C78 -5(3) . . . . yes
C74 C73 C78 C77 -2(2) . . . . yes
P2 C73 C78 C77 175.6(12) . . . . yes
C76 C77 C78 C73 4(3) . . . . yes
C73 P2 C79 C84 85.8(8) . . . . yes
C67 P2 C79 C84 -165.6(8) . . . . yes
Pt1 P2 C79 C84 -44.2(8) . . . . yes
C73 P2 C79 C80 -93.3(9) . . . . yes
C67 P2 C79 C80 15.3(9) . . . . yes
Pt1 P2 C79 C80 136.7(7) . . . . yes
C84 C79 C80 C81 -0.9(12) . . . . yes
P2 C79 C80 C81 178.1(9) . . . . yes
C79 C80 C81 C82 -0.1(14) . . . . yes
C80 C81 C82 C83 0.7(18) . . . . yes
C81 C82 C83 C84 -0.2(19) . . . . yes
C80 C79 C84 C83 1.5(14) . . . . yes
P2 C79 C84 C83 -177.7(8) . . . . yes
C82 C83 C84 C79 -1.0(17) . . . . yes
